data_1573682
loop_
_publ_author_name
'Artis, Rylan'
'Callaway, Waylan'
'Heyward, Elizabeth'
'Reyes, Naomi'
'Roberts, Gavin'
'Van Ostenbridge, Kaitlyn'
'Padgett, Clifford W.'
'Lynch, Will E.'

_journal_coeditor_code EJ2011
_journal_paper_doi 10.1107/S2056989025000118
_journal_year 2025
_chemical_formula_iupac 'C18 H15 S +, Cl O4 -'
_chemical_formula_moiety 'C18 H15 S +, Cl O4 -'
_chemical_formula_sum 'C18 H15 Cl O4 S'
_chemical_formula_weight 362.81
_chemical_name_systematic
;
Triphenylsulfonium perchlorate
;
_space_group_crystal_system monoclinic
_space_group_IT_number 4
_space_group_name_Hall 'P 2yb'
_space_group_name_H-M_alt 'P 1 21 1'
_atom_sites_solution_hydrogens geom
_audit_creation_method
;
Olex2 1.5
(compiled 2024.02.16 svn.r378c4104 for OlexSys, GUI svn.r6928)
;
_cell_angle_alpha 90
_cell_angle_beta 90.611(2)
_cell_angle_gamma 90
_cell_formula_units_Z 4
_cell_length_a 9.1289(2)
_cell_length_b 19.1565(4)
_cell_length_c 9.3314(2)
_cell_measurement_reflns_used 10937
_cell_measurement_temperature 99.99(17)
_cell_measurement_theta_max 69.4790
_cell_measurement_theta_min 4.6000
_cell_volume 1631.76(6)
_computing_cell_refinement
;
CrysAlisPro 1.171.42.84a (Rigaku OD, 2023)
;
_computing_data_collection
;
CrysAlisPro 1.171.42.84a (Rigaku OD, 2023)
;
_computing_data_reduction
;
CrysAlisPro 1.171.42.84a (Rigaku OD, 2023)
;
_computing_molecular_graphics
;
Olex2 1.5 (Dolomanov <i>et al.</i>,  2009)
;
_computing_publication_material
;
Olex2 1.5 (Dolomanov <i>et al.</i>,  2009)
;
_computing_structure_refinement
;
<i>SHELXL2018/3</i> (Sheldrick, 2015b)
;
_computing_structure_solution
;
<i>SHELXT2018/2</i> (Sheldrick, 2015a)
;
_diffrn_ambient_temperature 100.15
_diffrn_detector_area_resol_mean 10.0000
_diffrn_measured_fraction_theta_full 0.999
_diffrn_measured_fraction_theta_max 0.991
_diffrn_measurement_device 'four-circle diffractometer'
_diffrn_measurement_device_type 'XtaLAB Synergy, Single source at home/near, HyPix3000'
_diffrn_measurement_method '\w scans'
_diffrn_radiation_type CuK\a
_diffrn_radiation_wavelength 1.54184
_diffrn_reflns_av_R_equivalents 0.0354
_diffrn_reflns_av_unetI/netI 0.0416
_diffrn_reflns_limit_h_max 8
_diffrn_reflns_limit_h_min -11
_diffrn_reflns_limit_k_max 23
_diffrn_reflns_limit_k_min -23
_diffrn_reflns_limit_l_max 11
_diffrn_reflns_limit_l_min -11
_diffrn_reflns_number 14869
_diffrn_reflns_theta_full 67.684
_diffrn_reflns_theta_max 69.612
_diffrn_reflns_theta_min 4.617
_exptl_absorpt_coefficient_mu 3.445
_exptl_absorpt_correction_T_max 1.00000
_exptl_absorpt_correction_T_min 0.68664
_exptl_absorpt_correction_type multi-scan
_exptl_absorpt_process_details
;
(CrysAlisPro; Rigaku OD, 2023)
;
_exptl_crystal_colour 'clear colourless'
_exptl_crystal_density_diffrn 1.477
_exptl_crystal_description block
_exptl_crystal_F_000 752
_exptl_crystal_size_max 0.182
_exptl_crystal_size_mid 0.171
_exptl_crystal_size_min 0.125
_refine_diff_density_max 0.590
_refine_diff_density_min -0.291
_refine_ls_abs_structure_details
;
Flack <i>x</i> determined using 2436 quotients
[(<i>I</i>^+^)-(<i>I</i>^-^)]/[(<i>I</i>^+^)+(<i>I</i>^-^)]
(Parsons <i>et al.</i>,  2013)
;
_refine_ls_abs_structure_Flack 0.005(16)
_refine_ls_extinction_method none
_refine_ls_goodness_of_fit_ref 1.069
_refine_ls_hydrogen_treatment refU
_refine_ls_matrix_type full
_refine_ls_number_parameters 463
_refine_ls_number_reflns 5850
_refine_ls_number_restraints 1
_refine_ls_restrained_S_all 1.068
_refine_ls_R_factor_all 0.0506
_refine_ls_R_factor_gt 0.0487
_refine_ls_shift/su_max 0.000
_refine_ls_shift/su_mean 0.000
_refine_ls_structure_factor_coef Fsqd
_refine_ls_weighting_details 'w=1/[\s^2^(Fo^2^)+(0.0965P)^2^+0.5199P] where P=(Fo^2^+2Fc^2^)/3'
_refine_ls_weighting_scheme calc
_refine_ls_wR_factor_gt 0.1360
_refine_ls_wR_factor_ref 0.1377
_reflns_number_gt 5589
_reflns_number_total 5850
_reflns_threshold_expression 'I > 2\s(I)'
_cod_data_source_file ej2011.cif
_cod_data_source_block II
_cod_database_code 1573682
_shelx_space_group_comment
;
The symmetry employed for this shelxl refinement is uniquely defined
by the following loop, which should always be used as a source of
symmetry information in preference to the above space-group names.
They are only intended as comments.
;
_shelx_estimated_absorpt_t_min 0.573
_shelx_estimated_absorpt_t_max 0.673

loop_
_space_group_symop_operation_xyz
'x, y, z'
'-x, y+1/2, -z'

loop_
_atom_site_type_symbol
_atom_site_label
_atom_site_fract_x
_atom_site_fract_y
_atom_site_fract_z
_atom_site_U_iso_or_equiv
_atom_site_adp_type
_atom_site_calc_flag
_atom_site_occupancy
_atom_site_disorder_assembly
_atom_site_disorder_group
C C1 0.2044(6) 0.7027(3) 0.1890(6) 0.0318(11) Uani d 1 . .
S S1 0.35386(13) 0.64327(7) 0.17331(14) 0.0303(3) Uani d 1 . .
C C2 0.0596(6) 0.6800(3) 0.1973(6) 0.0358(12) Uani d 1 . .
H H2 0.037533 0.631771 0.206032 0.034(17) Uiso calc 1 . .
C C3 -0.0510(7) 0.7290(4) 0.1926(7) 0.0432(15) Uani d 1 . .
H H3 -0.150320 0.714586 0.197767 0.05(2) Uiso calc 1 . .
C C4 -0.0169(7) 0.8001(4) 0.1802(7) 0.0441(15) Uani d 1 . .
H H4 -0.093435 0.833623 0.174811 0.024(14) Uiso calc 1 . .
C C5 0.1280(7) 0.8218(3) 0.1757(7) 0.0426(14) Uani d 1 . .
H H5 0.150190 0.870178 0.171440 0.11(4) Uiso calc 1 . .
C C6 0.2404(6) 0.7732(3) 0.1775(6) 0.0350(12) Uani d 1 . .
H H6 0.339741 0.787635 0.171093 0.028(15) Uiso calc 1 . .
C C7 0.4387(5) 0.6418(3) 0.3457(6) 0.0316(11) Uani d 1 . .
C C8 0.3620(6) 0.6493(3) 0.4708(6) 0.0341(11) Uani d 1 . .
H H8 0.258956 0.656318 0.469024 0.036(17) Uiso calc 1 . .
C C9 0.4391(7) 0.6463(3) 0.5996(7) 0.0367(12) Uani d 1 . .
H H9 0.389008 0.651335 0.687737 0.031(16) Uiso calc 1 . .
C C10 0.5901(7) 0.6359(3) 0.5995(7) 0.0408(14) Uani d 1 . .
H H10 0.642890 0.634564 0.687798 0.046(19) Uiso calc 1 . .
C C11 0.6642(6) 0.6274(3) 0.4714(7) 0.0404(14) Uani d 1 . .
H H11 0.767026 0.619718 0.472529 0.08(3) Uiso calc 1 . .
C C12 0.5897(6) 0.6299(3) 0.3438(7) 0.0355(12) Uani d 1 . .
H H12 0.639415 0.623770 0.255745 0.017(13) Uiso calc 1 . .
C C13 0.2743(6) 0.5587(3) 0.1525(6) 0.0332(11) Uani d 1 . .
C C14 0.2696(6) 0.5106(3) 0.2626(6) 0.0335(12) Uani d 1 . .
H H14 0.301693 0.522652 0.356603 0.021(13) Uiso calc 1 . .
C C15 0.2162(6) 0.4436(3) 0.2323(7) 0.0379(12) Uani d 1 . .
H H15 0.213488 0.409580 0.306196 0.045(19) Uiso calc 1 . .
C C16 0.1676(6) 0.4266(3) 0.0963(7) 0.0402(13) Uani d 1 . .
H H16 0.131002 0.381074 0.076737 0.041(19) Uiso calc 1 . .
C C17 0.1724(7) 0.4766(3) -0.0126(7) 0.0413(13) Uani d 1 . .
H H17 0.137137 0.465164 -0.105869 0.06(2) Uiso calc 1 . .
C C18 0.2278(6) 0.5424(3) 0.0141(6) 0.0367(12) Uani d 1 . .
H H18 0.234054 0.575859 -0.060609 0.05(2) Uiso calc 1 . .
S S2 0.78712(14) 0.41815(7) 0.37637(15) 0.0317(3) Uani d 1 . .
C C19 0.6226(6) 0.3956(3) 0.4650(6) 0.0327(11) Uani d 1 . .
C C20 0.5543(7) 0.3316(3) 0.4456(8) 0.0437(14) Uani d 1 . .
H H20 0.595442 0.297114 0.384986 0.040(18) Uiso calc 1 . .
C C21 0.4251(8) 0.3194(4) 0.5164(9) 0.0513(17) Uani d 1 . .
H H21 0.376742 0.275797 0.504834 0.044(19) Uiso calc 1 . .
C C22 0.3651(7) 0.3696(4) 0.6037(7) 0.0454(15) Uani d 1 . .
H H22 0.276868 0.360253 0.653183 0.045(19) Uiso calc 1 . .
C C23 0.4334(7) 0.4338(3) 0.6195(7) 0.0422(14) Uani d 1 . .
H H23 0.390092 0.468996 0.676836 0.029(15) Uiso calc 1 . .
C C24 0.5640(7) 0.4464(3) 0.5521(7) 0.0396(13) Uani d 1 . .
H H24 0.613222 0.489675 0.565377 0.06(2) Uiso calc 1 . .
C C25 0.7284(6) 0.4499(3) 0.2065(6) 0.0318(11) Uani d 1 . .
C C26 0.6048(6) 0.4252(3) 0.1354(7) 0.0375(12) Uani d 1 . .
H H26 0.543828 0.391264 0.179111 0.032(16) Uiso calc 1 . .
C C27 0.5714(7) 0.4504(3) 0.0004(7) 0.0414(13) Uani d 1 . .
H H27 0.488593 0.433205 -0.051068 0.05(2) Uiso calc 1 . .
C C28 0.6610(7) 0.5016(3) -0.0595(7) 0.0419(14) Uani d 1 . .
H H28 0.636577 0.520018 -0.151155 0.045(19) Uiso calc 1 . .
C C29 0.7842(6) 0.5260(3) 0.0117(7) 0.0403(13) Uani d 1 . .
H H29 0.845196 0.559702 -0.032590 0.07(3) Uiso calc 1 . .
C C30 0.8191(6) 0.5013(3) 0.1479(6) 0.0353(12) Uani d 1 . .
H H30 0.901706 0.518603 0.199483 0.017(13) Uiso calc 1 . .
C C31 0.8756(6) 0.3373(3) 0.3387(6) 0.0323(11) Uani d 1 . .
C C32 0.8534(7) 0.3007(3) 0.2141(7) 0.0415(13) Uani d 1 . .
H H32 0.786457 0.317396 0.143327 0.10(4) Uiso calc 1 . .
C C33 0.9296(7) 0.2393(4) 0.1928(7) 0.0436(14) Uani d 1 . .
H H33 0.915223 0.213784 0.106540 0.07(3) Uiso calc 1 . .
C C34 1.0262(6) 0.2148(3) 0.2953(7) 0.0386(13) Uani d 1 . .
H H34 1.078994 0.172767 0.280070 0.014(12) Uiso calc 1 . .
C C35 1.0453(8) 0.2522(4) 0.4203(8) 0.0494(16) Uani d 1 . .
H H35 1.110788 0.235042 0.491891 0.13(5) Uiso calc 1 . .
C C36 0.9717(7) 0.3136(3) 0.4436(7) 0.0439(14) Uani d 1 . .
H H36 0.986355 0.339286 0.529737 0.08(3) Uiso calc 1 . .
Cl Cl2 0.40399(14) 0.24527(7) 0.05278(15) 0.0356(3) Uani d 1 . .
O O5 0.3284(5) 0.2851(3) 0.1575(6) 0.0570(13) Uani d 1 . .
O O6 0.5553(5) 0.2378(3) 0.0957(5) 0.0460(10) Uani d 1 . .
O O7 0.3381(6) 0.1780(3) 0.0402(6) 0.0522(12) Uani d 1 . .
O O8 0.3976(5) 0.2790(3) -0.0831(6) 0.0555(13) Uani d 1 . .
Cl Cl1 0.02629(13) 0.52914(6) 0.60686(14) 0.0322(3) Uani d 1 . .
O O1 -0.1090(5) 0.5360(3) 0.6796(5) 0.0478(11) Uani d 1 . .
O O2 0.0126(5) 0.5594(3) 0.4671(5) 0.0440(10) Uani d 1 . .
O O3 0.1399(5) 0.5650(2) 0.6847(5) 0.0460(11) Uani d 1 . .
O O4 0.0659(6) 0.4575(3) 0.5948(7) 0.0602(14) Uani d 1 . .

loop_
_atom_site_aniso_label
_atom_site_aniso_U_11
_atom_site_aniso_U_22
_atom_site_aniso_U_33
_atom_site_aniso_U_12
_atom_site_aniso_U_13
_atom_site_aniso_U_23
C1 0.027(3) 0.032(3) 0.036(3) 0.004(2) -0.002(2) 0.001(2)
S1 0.0237(5) 0.0300(6) 0.0372(6) 0.0014(5) 0.0000(5) 0.0019(5)
C2 0.032(3) 0.035(3) 0.041(3) -0.005(2) 0.000(2) 0.007(2)
C3 0.027(3) 0.054(4) 0.048(3) 0.001(3) 0.001(2) 0.007(3)
C4 0.035(3) 0.049(4) 0.048(3) 0.014(3) 0.009(3) 0.010(3)
C5 0.050(4) 0.031(3) 0.047(3) 0.008(3) 0.006(3) 0.002(2)
C6 0.029(3) 0.032(3) 0.044(3) 0.000(2) 0.004(2) 0.000(2)
C7 0.024(2) 0.024(2) 0.047(3) 0.000(2) -0.009(2) 0.000(2)
C8 0.028(3) 0.031(3) 0.044(3) -0.001(2) -0.004(2) -0.001(2)
C9 0.041(3) 0.027(3) 0.043(3) -0.001(2) -0.005(2) -0.005(2)
C10 0.041(3) 0.029(3) 0.052(4) -0.005(2) -0.020(3) 0.002(2)
C11 0.029(3) 0.027(3) 0.065(4) 0.002(2) -0.013(3) 0.001(3)
C12 0.028(3) 0.022(3) 0.056(3) -0.002(2) -0.001(2) -0.001(2)
C13 0.024(2) 0.033(3) 0.043(3) 0.005(2) -0.002(2) -0.001(2)
C14 0.030(3) 0.032(3) 0.038(3) 0.005(2) -0.005(2) -0.002(2)
C15 0.036(3) 0.037(3) 0.041(3) 0.004(2) 0.004(2) 0.003(2)
C16 0.033(3) 0.037(3) 0.051(4) 0.003(2) -0.004(2) -0.008(3)
C17 0.036(3) 0.044(3) 0.044(3) 0.002(3) -0.007(2) -0.008(3)
C18 0.032(3) 0.041(3) 0.038(3) 0.005(2) -0.001(2) 0.002(2)
S2 0.0284(6) 0.0271(6) 0.0396(7) -0.0009(5) -0.0013(5) 0.0000(5)
C19 0.029(3) 0.032(3) 0.037(3) 0.002(2) 0.001(2) 0.002(2)
C20 0.044(3) 0.027(3) 0.061(4) -0.002(2) 0.011(3) 0.000(3)
C21 0.048(4) 0.034(3) 0.072(5) -0.006(3) 0.015(3) 0.001(3)
C22 0.038(3) 0.050(4) 0.048(4) 0.001(3) 0.012(3) 0.014(3)
C23 0.041(3) 0.042(3) 0.044(3) 0.008(3) 0.000(3) -0.004(3)
C24 0.042(3) 0.029(3) 0.048(3) 0.002(2) -0.004(3) -0.006(2)
C25 0.030(3) 0.026(3) 0.040(3) 0.004(2) 0.001(2) 0.006(2)
C26 0.032(3) 0.034(3) 0.047(3) -0.002(2) 0.003(2) 0.006(2)
C27 0.032(3) 0.045(3) 0.047(3) 0.006(2) -0.006(2) -0.001(3)
C28 0.042(3) 0.042(3) 0.042(3) 0.011(3) -0.002(2) 0.010(3)
C29 0.038(3) 0.031(3) 0.052(3) 0.002(2) 0.009(3) 0.008(3)
C30 0.030(3) 0.030(3) 0.045(3) -0.003(2) 0.003(2) -0.002(2)
C31 0.023(2) 0.033(3) 0.041(3) -0.002(2) 0.001(2) 0.001(2)
C32 0.036(3) 0.040(3) 0.048(3) 0.007(2) -0.011(3) -0.002(3)
C33 0.049(3) 0.039(3) 0.043(3) 0.004(3) -0.005(3) -0.006(3)
C34 0.029(3) 0.031(3) 0.055(4) 0.004(2) 0.000(2) 0.004(3)
C35 0.050(4) 0.042(4) 0.056(4) 0.014(3) -0.017(3) 0.002(3)
C36 0.052(4) 0.037(3) 0.042(3) 0.007(3) -0.011(3) -0.006(3)
Cl2 0.0308(6) 0.0316(6) 0.0443(7) -0.0009(5) 0.0010(5) 0.0001(5)
O5 0.049(3) 0.048(3) 0.074(4) 0.004(2) 0.015(2) -0.011(2)
O6 0.033(2) 0.055(3) 0.050(3) 0.0039(19) -0.0076(18) -0.002(2)
O7 0.053(3) 0.035(2) 0.069(3) -0.010(2) -0.003(2) 0.000(2)
O8 0.035(2) 0.071(3) 0.060(3) -0.008(2) -0.008(2) 0.023(3)
Cl1 0.0268(6) 0.0307(6) 0.0390(6) 0.0024(5) -0.0048(5) -0.0006(5)
O1 0.036(2) 0.057(3) 0.050(2) -0.001(2) 0.0046(18) 0.006(2)
O2 0.037(2) 0.055(3) 0.040(2) 0.0002(19) -0.0010(17) -0.0004(19)
O3 0.041(2) 0.040(2) 0.057(3) -0.0052(18) -0.013(2) -0.002(2)
O4 0.058(3) 0.033(2) 0.090(4) 0.012(2) -0.022(3) -0.011(2)

loop_
_atom_type_symbol
_atom_type_description
_atom_type_scat_dispersion_real
_atom_type_scat_dispersion_imag
_atom_type_scat_source
C C 0.0181 0.0091 'International Tables Vol C Tables 4.2.6.8 and 6.1.1.4'
H H 0.0000 0.0000 'International Tables Vol C Tables 4.2.6.8 and 6.1.1.4'
Cl Cl 0.3639 0.7018 'International Tables Vol C Tables 4.2.6.8 and 6.1.1.4'
O O 0.0492 0.0322 'International Tables Vol C Tables 4.2.6.8 and 6.1.1.4'
S S 0.3331 0.5567 'International Tables Vol C Tables 4.2.6.8 and 6.1.1.4'

loop_
_geom_angle_atom_site_label_1
_geom_angle_atom_site_label_2
_geom_angle_atom_site_label_3
_geom_angle_site_symmetry_1
_geom_angle_site_symmetry_3
_geom_angle
_geom_angle_publ_flag
C2 C1 S1 . . 122.2(4) ?
C2 C1 C6 . . 122.0(5) ?
C6 C1 S1 . . 115.5(4) ?
C1 S1 C13 . . 106.1(3) ?
C7 S1 C1 . . 105.2(3) ?
C7 S1 C13 . . 104.9(3) ?
C1 C2 H2 . . 120.6 ?
C3 C2 C1 . . 118.8(6) ?
C3 C2 H2 . . 120.6 ?
C2 C3 H3 . . 120.0 ?
C2 C3 C4 . . 120.1(6) ?
C4 C3 H3 . . 120.0 ?
C3 C4 H4 . . 119.8 ?
C5 C4 C3 . . 120.4(6) ?
C5 C4 H4 . . 119.8 ?
C4 C5 H5 . . 119.8 ?
C6 C5 C4 . . 120.4(6) ?
C6 C5 H5 . . 119.8 ?
C1 C6 H6 . . 120.8 ?
C5 C6 C1 . . 118.4(5) ?
C5 C6 H6 . . 120.8 ?
C8 C7 S1 . . 123.0(4) ?
C8 C7 C12 . . 122.6(5) ?
C12 C7 S1 . . 114.3(5) ?
C7 C8 H8 . . 120.9 ?
C7 C8 C9 . . 118.2(5) ?
C9 C8 H8 . . 120.9 ?
C8 C9 H9 . . 120.1 ?
C8 C9 C10 . . 119.9(6) ?
C10 C9 H9 . . 120.1 ?
C9 C10 H10 . . 119.7 ?
C11 C10 C9 . . 120.5(5) ?
C11 C10 H10 . . 119.7 ?
C10 C11 H11 . . 119.9 ?
C12 C11 C10 . . 120.2(5) ?
C12 C11 H11 . . 119.9 ?
C7 C12 H12 . . 120.8 ?
C11 C12 C7 . . 118.5(6) ?
C11 C12 H12 . . 120.8 ?
C14 C13 S1 . . 122.7(4) ?
C14 C13 C18 . . 121.9(6) ?
C18 C13 S1 . . 115.2(5) ?
C13 C14 H14 . . 120.8 ?
C13 C14 C15 . . 118.3(5) ?
C15 C14 H14 . . 120.8 ?
C14 C15 H15 . . 119.6 ?
C16 C15 C14 . . 120.8(6) ?
C16 C15 H15 . . 119.6 ?
C15 C16 H16 . . 120.2 ?
C15 C16 C17 . . 119.6(6) ?
C17 C16 H16 . . 120.2 ?
C16 C17 H17 . . 119.7 ?
C18 C17 C16 . . 120.6(6) ?
C18 C17 H17 . . 119.7 ?
C13 C18 H18 . . 120.6 ?
C17 C18 C13 . . 118.8(6) ?
C17 C18 H18 . . 120.6 ?
C19 S2 C31 . . 105.5(3) ?
C25 S2 C19 . . 104.5(3) ?
C25 S2 C31 . . 104.8(3) ?
C20 C19 S2 . . 122.4(5) ?
C24 C19 S2 . . 116.0(5) ?
C24 C19 C20 . . 121.6(6) ?
C19 C20 H20 . . 120.9 ?
C21 C20 C19 . . 118.3(6) ?
C21 C20 H20 . . 120.9 ?
C20 C21 H21 . . 119.6 ?
C20 C21 C22 . . 120.8(6) ?
C22 C21 H21 . . 119.6 ?
C21 C22 H22 . . 120.0 ?
C21 C22 C23 . . 120.1(6) ?
C23 C22 H22 . . 120.0 ?
C22 C23 H23 . . 120.0 ?
C24 C23 C22 . . 120.0(6) ?
C24 C23 H23 . . 120.0 ?
C19 C24 H24 . . 120.4 ?
C23 C24 C19 . . 119.2(6) ?
C23 C24 H24 . . 120.4 ?
C26 C25 S2 . . 123.1(4) ?
C26 C25 C30 . . 122.4(5) ?
C30 C25 S2 . . 114.5(4) ?
C25 C26 H26 . . 120.4 ?
C27 C26 C25 . . 119.2(5) ?
C27 C26 H26 . . 120.4 ?
C26 C27 H27 . . 120.5 ?
C26 C27 C28 . . 119.1(6) ?
C28 C27 H27 . . 120.5 ?
C27 C28 H28 . . 119.2 ?
C29 C28 C27 . . 121.5(6) ?
C29 C28 H28 . . 119.2 ?
C28 C29 H29 . . 120.0 ?
C28 C29 C30 . . 120.1(5) ?
C30 C29 H29 . . 120.0 ?
C25 C30 H30 . . 121.1 ?
C29 C30 C25 . . 117.7(5) ?
C29 C30 H30 . . 121.1 ?
C32 C31 S2 . . 123.2(5) ?
C32 C31 C36 . . 121.4(6) ?
C36 C31 S2 . . 115.4(5) ?
C31 C32 H32 . . 120.5 ?
C31 C32 C33 . . 119.1(6) ?
C33 C32 H32 . . 120.5 ?
C32 C33 H33 . . 119.7 ?
C34 C33 C32 . . 120.7(6) ?
C34 C33 H33 . . 119.7 ?
C33 C34 H34 . . 120.5 ?
C33 C34 C35 . . 119.0(6) ?
C35 C34 H34 . . 120.5 ?
C34 C35 H35 . . 119.3 ?
C36 C35 C34 . . 121.4(6) ?
C36 C35 H35 . . 119.3 ?
C31 C36 H36 . . 120.8 ?
C35 C36 C31 . . 118.4(6) ?
C35 C36 H36 . . 120.8 ?
O5 Cl2 O6 . . 109.4(3) ?
O5 Cl2 O7 . . 109.5(3) ?
O5 Cl2 O8 . . 110.7(4) ?
O7 Cl2 O6 . . 109.6(3) ?
O8 Cl2 O6 . . 108.8(3) ?
O8 Cl2 O7 . . 108.8(3) ?
O1 Cl1 O2 . . 109.2(3) ?
O1 Cl1 O3 . . 109.9(3) ?
O1 Cl1 O4 . . 110.5(3) ?
O2 Cl1 O3 . . 108.8(3) ?
O4 Cl1 O2 . . 109.8(3) ?
O4 Cl1 O3 . . 108.5(3) ?

loop_
_geom_bond_atom_site_label_1
_geom_bond_atom_site_label_2
_geom_bond_site_symmetry_2
_geom_bond_distance
_geom_bond_publ_flag
C1 S1 . 1.784(6) ?
C1 C2 . 1.394(8) ?
C1 C6 . 1.396(8) ?
S1 C7 . 1.778(6) ?
S1 C13 . 1.785(6) ?
C2 H2 . 0.9500 ?
C2 C3 . 1.378(9) ?
C3 H3 . 0.9500 ?
C3 C4 . 1.402(10) ?
C4 H4 . 0.9500 ?
C4 C5 . 1.387(9) ?
C5 H5 . 0.9500 ?
C5 C6 . 1.385(8) ?
C6 H6 . 0.9500 ?
C7 C8 . 1.375(8) ?
C7 C12 . 1.397(8) ?
C8 H8 . 0.9500 ?
C8 C9 . 1.388(8) ?
C9 H9 . 0.9500 ?
C9 C10 . 1.393(9) ?
C10 H10 . 0.9500 ?
C10 C11 . 1.390(10) ?
C11 H11 . 0.9500 ?
C11 C12 . 1.366(9) ?
C12 H12 . 0.9500 ?
C13 C14 . 1.382(8) ?
C13 C18 . 1.390(8) ?
C14 H14 . 0.9500 ?
C14 C15 . 1.400(9) ?
C15 H15 . 0.9500 ?
C15 C16 . 1.380(9) ?
C16 H16 . 0.9500 ?
C16 C17 . 1.397(10) ?
C17 H17 . 0.9500 ?
C17 C18 . 1.380(9) ?
C18 H18 . 0.9500 ?
S2 C19 . 1.776(6) ?
S2 C25 . 1.776(6) ?
S2 C31 . 1.784(6) ?
C19 C20 . 1.387(8) ?
C19 C24 . 1.380(8) ?
C20 H20 . 0.9500 ?
C20 C21 . 1.378(9) ?
C21 H21 . 0.9500 ?
C21 C22 . 1.378(10) ?
C22 H22 . 0.9500 ?
C22 C23 . 1.385(10) ?
C23 H23 . 0.9500 ?
C23 C24 . 1.375(9) ?
C24 H24 . 0.9500 ?
C25 C26 . 1.386(8) ?
C25 C30 . 1.401(8) ?
C26 H26 . 0.9500 ?
C26 C27 . 1.381(9) ?
C27 H27 . 0.9500 ?
C27 C28 . 1.397(10) ?
C28 H28 . 0.9500 ?
C28 C29 . 1.382(9) ?
C29 H29 . 0.9500 ?
C29 C30 . 1.390(9) ?
C30 H30 . 0.9500 ?
C31 C32 . 1.370(9) ?
C31 C36 . 1.383(9) ?
C32 H32 . 0.9500 ?
C32 C33 . 1.382(9) ?
C33 H33 . 0.9500 ?
C33 C34 . 1.377(9) ?
C34 H34 . 0.9500 ?
C34 C35 . 1.378(10) ?
C35 H35 . 0.9500 ?
C35 C36 . 1.375(9) ?
C36 H36 . 0.9500 ?
Cl2 O5 . 1.424(5) ?
Cl2 O6 . 1.441(4) ?
Cl2 O7 . 1.427(5) ?
Cl2 O8 . 1.424(5) ?
Cl1 O1 . 1.422(5) ?
Cl1 O2 . 1.432(5) ?
Cl1 O3 . 1.434(4) ?
Cl1 O4 . 1.424(5) ?

loop_
_geom_torsion_atom_site_label_1
_geom_torsion_atom_site_label_2
_geom_torsion_atom_site_label_3
_geom_torsion_atom_site_label_4
_geom_torsion_site_symmetry_1
_geom_torsion_site_symmetry_2
_geom_torsion_site_symmetry_3
_geom_torsion_site_symmetry_4
_geom_torsion
_geom_torsion_publ_flag
C1 S1 C7 C8 . . . . 33.3(5) ?
C1 S1 C7 C12 . . . . -148.8(4) ?
C1 S1 C13 C14 . . . . -103.2(5) ?
C1 S1 C13 C18 . . . . 81.8(5) ?
C1 C2 C3 C4 . . . . -0.2(10) ?
S1 C1 C2 C3 . . . . -172.6(5) ?
S1 C1 C6 C5 . . . . 174.3(5) ?
S1 C7 C8 C9 . . . . 179.1(4) ?
S1 C7 C12 C11 . . . . -179.5(4) ?
S1 C13 C14 C15 . . . . -174.6(4) ?
S1 C13 C18 C17 . . . . 176.5(4) ?
C2 C1 S1 C7 . . . . -104.9(5) ?
C2 C1 S1 C13 . . . . 6.0(6) ?
C2 C1 C6 C5 . . . . 0.6(9) ?
C2 C3 C4 C5 . . . . -1.4(10) ?
C3 C4 C5 C6 . . . . 2.7(10) ?
C4 C5 C6 C1 . . . . -2.2(10) ?
C6 C1 S1 C7 . . . . 81.5(5) ?
C6 C1 S1 C13 . . . . -167.7(5) ?
C6 C1 C2 C3 . . . . 0.6(9) ?
C7 S1 C13 C14 . . . . 7.8(5) ?
C7 S1 C13 C18 . . . . -167.2(4) ?
C7 C8 C9 C10 . . . . -0.1(8) ?
C8 C7 C12 C11 . . . . -1.6(8) ?
C8 C9 C10 C11 . . . . -1.0(9) ?
C9 C10 C11 C12 . . . . 0.7(9) ?
C10 C11 C12 C7 . . . . 0.5(9) ?
C12 C7 C8 C9 . . . . 1.4(8) ?
C13 S1 C7 C8 . . . . -78.3(5) ?
C13 S1 C7 C12 . . . . 99.5(4) ?
C13 C14 C15 C16 . . . . -1.0(8) ?
C14 C13 C18 C17 . . . . 1.5(8) ?
C14 C15 C16 C17 . . . . 0.4(9) ?
C15 C16 C17 C18 . . . . 1.2(9) ?
C16 C17 C18 C13 . . . . -2.1(8) ?
C18 C13 C14 C15 . . . . 0.1(8) ?
S2 C19 C20 C21 . . . . -178.5(6) ?
S2 C19 C24 C23 . . . . 177.3(5) ?
S2 C25 C26 C27 . . . . -176.8(5) ?
S2 C25 C30 C29 . . . . 176.7(4) ?
S2 C31 C32 C33 . . . . 178.4(5) ?
S2 C31 C36 C35 . . . . -179.0(5) ?
C19 S2 C25 C26 . . . . -32.3(5) ?
C19 S2 C25 C30 . . . . 149.0(4) ?
C19 S2 C31 C32 . . . . 90.4(6) ?
C19 S2 C31 C36 . . . . -90.6(5) ?
C19 C20 C21 C22 . . . . 0.3(12) ?
C20 C19 C24 C23 . . . . -1.1(10) ?
C20 C21 C22 C23 . . . . 1.0(12) ?
C21 C22 C23 C24 . . . . -2.4(11) ?
C22 C23 C24 C19 . . . . 2.4(10) ?
C24 C19 C20 C21 . . . . -0.3(10) ?
C25 S2 C19 C20 . . . . 84.4(6) ?
C25 S2 C19 C24 . . . . -93.9(5) ?
C25 S2 C31 C32 . . . . -19.6(6) ?
C25 S2 C31 C36 . . . . 159.5(5) ?
C25 C26 C27 C28 . . . . -1.7(9) ?
C26 C25 C30 C29 . . . . -2.0(8) ?
C26 C27 C28 C29 . . . . 1.8(10) ?
C27 C28 C29 C30 . . . . -2.1(10) ?
C28 C29 C30 C25 . . . . 2.0(8) ?
C30 C25 C26 C27 . . . . 1.8(9) ?
C31 S2 C19 C20 . . . . -25.7(6) ?
C31 S2 C19 C24 . . . . 155.9(5) ?
C31 S2 C25 C26 . . . . 78.4(5) ?
C31 S2 C25 C30 . . . . -100.2(4) ?
C31 C32 C33 C34 . . . . 0.3(10) ?
C32 C31 C36 C35 . . . . 0.1(10) ?
C32 C33 C34 C35 . . . . 0.4(10) ?
C33 C34 C35 C36 . . . . -0.9(11) ?
C34 C35 C36 C31 . . . . 0.7(11) ?
C36 C31 C32 C33 . . . . -0.5(10) ?
